data_1526045
loop_
_publ_author_name
'Friedt, O.'
'Nakatsuji, S.'
'Andre, G.'
'Adelmann, P.'
'Braden, M.'
'Maeno, Y.'

_publ_section_title
;
 Structural and magnetic aspects of the metal-insulator transition in
 Ca2-x Srx Ru O4
;
_journal_name_full 'Physical Review, Serie 3. B - Condensed Matter (18,1978-)'
_journal_page_first 1744321
_journal_page_last 17443210
_journal_volume 63
_journal_year 2001
_chemical_formula_sum 'Ca1.9 O4 Ru Sr0.1'
_chemical_name_systematic '(Ca1.9 Sr0.1) (Ru O4)'
_space_group_IT_number 61
_symmetry_space_group_name_Hall '-P 2ac 2ab'
_symmetry_space_group_name_H-M 'P b c a'
_cell_angle_alpha 90
_cell_angle_beta 90
_cell_angle_gamma 90
_cell_formula_units_Z 4
_cell_length_a 5.4207
_cell_length_b 5.4802
_cell_length_c 11.9395
_cell_volume 354.681
_citation_journal_id_ASTM PRBMDO
_cod_data_source_file Friedt_PRBMDO_2001_1888.cif
_cod_data_source_block Ca1.9O4Ru1Sr0.1
_cod_original_formula_sum 'Ca1.9 O4 Ru1 Sr0.1'
_cod_database_code 1526045

loop_
_symmetry_equiv_pos_as_xyz
x,y,z
-x+1/2,-y,z+1/2
x+1/2,-y+1/2,-z
-x,y+1/2,-z+1/2
-x,-y,-z
x-1/2,y,-z-1/2
-x-1/2,y-1/2,z
x,-y-1/2,z-1/2

loop_
_atom_site_label
_atom_site_type_symbol
_atom_site_fract_x
_atom_site_fract_y
_atom_site_fract_z
_atom_site_occupancy
_atom_site_U_iso_or_equiv
O1 O-2 0.1974 0.3016 0.0229 1 0.0
Sr1 Sr+2 0.0083 0.0425 0.3505 0.05 0.0
Ca1 Ca+2 0.0083 0.0425 0.3505 0.95 0.0
O2 O-2 -0.0583 -0.0141 0.1645 1 0.0
Ru1 Ru+4 0 0 0 1 0.0
